data_4125114
loop_
_publ_author_name
'Howe, Ethan N. W.'
'Busschaert, Nathalie'
'Wu, Xin'
'Berry, Stuart N.'
'Ho, Junming'
'Light, Mark E.'
'Czech, Dawid D.'
'Klein, Harry A.'
'Kitchen, Jonathan A.'
'Gale, Philip A.'

_publ_section_title
;
 pH-Regulated Nonelectrogenic Anion Transport by Phenylthiosemicarbazones.
;
_journal_issue 26
_journal_name_full 'Journal of the American Chemical Society'
_journal_page_first 8301
_journal_page_last 8308
_journal_paper_doi 10.1021/jacs.6b04656
_journal_volume 138
_journal_year 2016
_chemical_formula_moiety 'C13 H17 N3 S'
_chemical_formula_sum 'C13 H17 N3 S'
_chemical_formula_weight 247.35
_space_group_crystal_system monoclinic
_space_group_IT_number 14
_space_group_name_Hall '-P 2ybc'
_space_group_name_H-M_alt 'P 1 21/c 1'
_symmetry_space_group_name_Hall '-P 2ybc'
_symmetry_space_group_name_H-M 'P 1 21/c 1'
_atom_sites_solution_hydrogens mixed
_audit_creation_date 2015-12-06
_audit_creation_method
;
Olex2 1.2
(compiled 2015.09.30 svn.r3233 for OlexSys, GUI svn.r5103)
;
_cell_angle_alpha 90
_cell_angle_beta 91.419(5)
_cell_angle_gamma 90
_cell_formula_units_Z 4
_cell_length_a 15.8157(9)
_cell_length_b 7.5474(4)
_cell_length_c 11.0448(6)
_cell_measurement_reflns_used 4205
_cell_measurement_temperature 293(2)
_cell_measurement_theta_max 32.1710
_cell_measurement_theta_min 2.9480
_cell_volume 1317.98(13)
_computing_cell_refinement
;
CrysAlisPro, Agilent Technologies,
Version 1.171.37.31 (release 14-01-2014 CrysAlis171 .NET)
(compiled Jan 14 2014,18:38:05)
;
_computing_data_collection
;
CrysAlisPro, Agilent Technologies,
Version 1.171.37.31 (release 14-01-2014 CrysAlis171 .NET)
(compiled Jan 14 2014,18:38:05)
;
_computing_data_reduction
;
CrysAlisPro, Agilent Technologies,
Version 1.171.37.31 (release 14-01-2014 CrysAlis171 .NET)
(compiled Jan 14 2014,18:38:05)
;
_computing_molecular_graphics 'Olex2 (Dolomanov et al., 2009)'
_computing_publication_material 'Olex2 (Dolomanov et al., 2009)'
_computing_structure_refinement 'ShelXL (Sheldrick, 2015)'
_computing_structure_solution 'ShelXT (Sheldrick, 2015)'
_diffrn_ambient_temperature 293(2)
_diffrn_detector 'CCD plate'
_diffrn_measured_fraction_theta_full 0.999
_diffrn_measured_fraction_theta_max 0.999
_diffrn_measurement_details
;
  1 omega -113.00   67.00   1.0000   20.0000
omega____ theta____ kappa____ phi______ frames
    -      -23.0000    0.0000  -90.0000 180

  2 omega  -36.00   52.00   1.0000   20.0000
omega____ theta____ kappa____ phi______ frames
    -      -23.0000   72.0000 -180.0000 88

  3 omega -113.00   67.00   1.0000   20.0000
omega____ theta____ kappa____ phi______ frames
    -      -23.0000    0.0000  -60.0000 180

  4 omega  -68.00  -57.00   1.0000   20.0000
omega____ theta____ kappa____ phi______ frames
    -      -23.0000  -72.0000 -120.0000 11
;
_diffrn_measurement_device 'abstract diffractometer'
_diffrn_measurement_device_type 'dtrek-CrysAlisPro-abstract goniometer imported rigaku-d*trek images'
_diffrn_measurement_method '\w scans'
_diffrn_orient_matrix_UB_11 -0.0212082000
_diffrn_orient_matrix_UB_12 -0.0493814000
_diffrn_orient_matrix_UB_13 0.0447177000
_diffrn_orient_matrix_UB_21 0.0395197000
_diffrn_orient_matrix_UB_22 -0.0263591000
_diffrn_orient_matrix_UB_23 0.0258409000
_diffrn_orient_matrix_UB_31 -0.0000539000
_diffrn_orient_matrix_UB_32 0.0755536000
_diffrn_orient_matrix_UB_33 0.0381661000
_diffrn_radiation_monochromator graphite
_diffrn_radiation_probe x-ray
_diffrn_radiation_type MoK\a
_diffrn_radiation_wavelength 0.71073
_diffrn_reflns_av_R_equivalents 0.1006
_diffrn_reflns_av_unetI/netI 0.1211
_diffrn_reflns_Laue_measured_fraction_full 0.999
_diffrn_reflns_Laue_measured_fraction_max 0.999
_diffrn_reflns_limit_h_max 22
_diffrn_reflns_limit_h_min -22
_diffrn_reflns_limit_k_max 10
_diffrn_reflns_limit_k_min -10
_diffrn_reflns_limit_l_max 8
_diffrn_reflns_limit_l_min -15
_diffrn_reflns_number 15727
_diffrn_reflns_point_group_measured_fraction_full 0.999
_diffrn_reflns_point_group_measured_fraction_max 0.999
_diffrn_reflns_theta_full 25.242
_diffrn_reflns_theta_max 30.500
_diffrn_reflns_theta_min 2.991
_diffrn_source 'Enhance (Mo) X-ray Source'
_exptl_absorpt_coefficient_mu 0.228
_exptl_absorpt_correction_T_max 1.00000
_exptl_absorpt_correction_T_min 0.94261
_exptl_absorpt_correction_type multi-scan
_exptl_absorpt_process_details
;
CrysAlisPro, Agilent Technologies,
Version 1.171.37.31 (release 14-01-2014 CrysAlis171 .NET)
(compiled Jan 14 2014,18:38:05)
Empirical absorption correction using spherical harmonics,
 implemented in SCALE3 ABSPACK scaling algorithm.
;
_exptl_crystal_colour 'clear colourless'
_exptl_crystal_colour_lustre clear
_exptl_crystal_colour_primary colourless
_exptl_crystal_density_diffrn 1.247
_exptl_crystal_description plate
_exptl_crystal_F_000 528
_exptl_crystal_size_max 0.04
_exptl_crystal_size_mid 0.03
_exptl_crystal_size_min 0.01
_refine_diff_density_max 0.460
_refine_diff_density_min -0.387
_refine_diff_density_rms 0.082
_refine_ls_extinction_method none
_refine_ls_goodness_of_fit_ref 1.018
_refine_ls_hydrogen_treatment mixed
_refine_ls_matrix_type full
_refine_ls_number_parameters 159
_refine_ls_number_reflns 4012
_refine_ls_number_restraints 0
_refine_ls_restrained_S_all 1.018
_refine_ls_R_factor_all 0.1348
_refine_ls_R_factor_gt 0.0645
_refine_ls_shift/su_max 0.001
_refine_ls_shift/su_mean 0.000
_refine_ls_structure_factor_coef Fsqd
_refine_ls_weighting_details 'w=1/[\s^2^(Fo^2^)+(0.0427P)^2^] where P=(Fo^2^+2Fc^2^)/3'
_refine_ls_weighting_scheme calc
_refine_ls_wR_factor_gt 0.1062
_refine_ls_wR_factor_ref 0.1251
_reflns_Friedel_coverage 0.000
_reflns_number_gt 2398
_reflns_number_total 4012
_reflns_threshold_expression 'I > 2\s(I)'
_cod_data_source_file ja6b04656_si_002.cif
_cod_data_source_block 2015eh002d_r_100k
_cod_depositor_comments 'Adding full bibliography for 4125111--4125114.cif.'
_cod_original_cell_volume 1318.00(13)
_cod_database_code 4125114
_shelx_space_group_comment
;
The symmetry employed for this shelxl refinement is uniquely defined
by the following loop, which should always be used as a source of
symmetry information in preference to the above space-group names.
They are only intended as comments.
;
_reflns_odcompleteness_completeness 92.10
_reflns_odcompleteness_iscentric 1
_reflns_odcompleteness_theta 32.28
_olex2_refinement_description
;
1. Fixed Uiso
 At 1.2 times of:
  All C(H) groups, All C(H,H) groups
 At 1.5 times of:
  All C(H,H,H) groups
2.a Secondary CH2 refined with riding coordinates:
 C9(H9A,H9B), C10(H10A,H10B), C11(H11A,H11B), C12(H12A,H12B)
2.b Aromatic/amide H refined with riding coordinates:
 C2(H2), C3(H3), C4(H4), C5(H5), C6(H6)
2.c Idealised Me refined as rotating group:
 C13(H13A,H13B,H13C)
;
_shelx_shelxl_version_number 2014/7
_olex2_submission_special_instructions 'No special instructions were received'

loop_
_space_group_symop_operation_xyz
'x, y, z'
'-x, y+1/2, -z+1/2'
'-x, -y, -z'
'x, -y-1/2, z-1/2'

loop_
_atom_site_label
_atom_site_type_symbol
_atom_site_fract_x
_atom_site_fract_y
_atom_site_fract_z
_atom_site_U_iso_or_equiv
_atom_site_adp_type
_atom_site_occupancy
_atom_site_site_symmetry_order
_atom_site_calc_flag
_atom_site_refinement_flags_posn
S1 S 0.44070(3) 0.71985(7) 0.53372(5) 0.01487(14) Uani 1 1 d .
N1 N 0.59084(12) 0.8578(2) 0.60304(16) 0.0148(4) Uani 1 1 d .
N2 N 0.56745(11) 0.7747(2) 0.39666(16) 0.0158(4) Uani 1 1 d .
N3 N 0.50326(11) 0.7025(2) 0.32436(16) 0.0166(4) Uani 1 1 d .
C1 C 0.67621(14) 0.9073(3) 0.60621(19) 0.0144(5) Uani 1 1 d .
C2 C 0.72736(14) 0.9108(3) 0.5052(2) 0.0163(5) Uani 1 1 d .
H2 H 0.7050 0.8813 0.4292 0.020 Uiso 1 1 calc R
C3 C 0.81190(14) 0.9586(3) 0.5189(2) 0.0201(5) Uani 1 1 d .
H3 H 0.8461 0.9594 0.4516 0.024 Uiso 1 1 calc R
C4 C 0.84606(15) 1.0048(3) 0.6307(2) 0.0228(5) Uani 1 1 d .
H4 H 0.9027 1.0371 0.6387 0.027 Uiso 1 1 calc R
C5 C 0.79487(15) 1.0025(3) 0.7308(2) 0.0211(5) Uani 1 1 d .
H5 H 0.8174 1.0332 0.8065 0.025 Uiso 1 1 calc R
C6 C 0.71103(15) 0.9552(3) 0.7189(2) 0.0173(5) Uani 1 1 d .
H6 H 0.6772 0.9551 0.7866 0.021 Uiso 1 1 calc R
C7 C 0.54376(13) 0.7915(3) 0.50894(19) 0.0133(4) Uani 1 1 d .
C8 C 0.43430(14) 0.6678(3) 0.38054(19) 0.0131(4) Uani 1 1 d .
C9 C 0.35647(13) 0.5918(3) 0.32145(19) 0.0161(5) Uani 1 1 d .
H9A H 0.3701 0.4754 0.2901 0.019 Uiso 1 1 calc R
H9B H 0.3404 0.6660 0.2530 0.019 Uiso 1 1 calc R
C10 C 0.28070(14) 0.5740(3) 0.40276(19) 0.0168(5) Uani 1 1 d .
H10A H 0.2936 0.4885 0.4661 0.020 Uiso 1 1 calc R
H10B H 0.2698 0.6872 0.4410 0.020 Uiso 1 1 calc R
C11 C 0.20223(14) 0.5151(3) 0.3325(2) 0.0185(5) Uani 1 1 d .
H11A H 0.2128 0.3996 0.2973 0.022 Uiso 1 1 calc R
H11B H 0.1916 0.5975 0.2664 0.022 Uiso 1 1 calc R
C12 C 0.12322(14) 0.5037(3) 0.4087(2) 0.0218(5) Uani 1 1 d .
H12A H 0.1318 0.4146 0.4711 0.026 Uiso 1 1 calc R
H12B H 0.1143 0.6166 0.4482 0.026 Uiso 1 1 calc R
C13 C 0.04500(15) 0.4566(4) 0.3321(2) 0.0323(6) Uani 1 1 d .
H13A H 0.0362 0.5448 0.2705 0.048 Uiso 1 1 calc GR
H13B H -0.0034 0.4522 0.3828 0.048 Uiso 1 1 calc GR
H13C H 0.0529 0.3430 0.2949 0.048 Uiso 1 1 calc GR
H1N H 0.5667(15) 0.856(3) 0.671(2) 0.022(7) Uiso 1 1 d .

loop_
_atom_site_aniso_label
_atom_site_aniso_U_11
_atom_site_aniso_U_22
_atom_site_aniso_U_33
_atom_site_aniso_U_23
_atom_site_aniso_U_13
_atom_site_aniso_U_12
S1 0.0153(3) 0.0193(3) 0.0101(3) -0.0008(2) 0.0023(2) -0.0009(2)
N1 0.0172(10) 0.0195(10) 0.0077(9) -0.0007(8) 0.0019(8) -0.0005(8)
N2 0.0165(9) 0.0211(10) 0.0098(9) -0.0007(8) 0.0011(7) -0.0035(8)
N3 0.0175(10) 0.0190(10) 0.0132(9) -0.0011(8) 0.0009(8) -0.0006(8)
C1 0.0185(12) 0.0114(11) 0.0133(11) 0.0029(9) -0.0008(9) 0.0026(9)
C2 0.0192(12) 0.0167(11) 0.0129(11) -0.0003(9) 0.0000(9) 0.0009(9)
C3 0.0178(12) 0.0215(12) 0.0213(13) 0.0053(10) 0.0036(10) 0.0000(9)
C4 0.0178(13) 0.0231(13) 0.0273(14) 0.0038(11) -0.0056(11) -0.0009(10)
C5 0.0251(13) 0.0187(12) 0.0191(12) 0.0010(10) -0.0068(10) -0.0018(10)
C6 0.0219(13) 0.0161(11) 0.0138(11) 0.0004(9) -0.0006(10) 0.0005(9)
C7 0.0140(10) 0.0140(10) 0.0118(10) 0.0005(9) 0.0004(8) -0.0017(9)
C8 0.0172(11) 0.0116(10) 0.0105(10) 0.0005(8) 0.0000(9) 0.0021(8)
C9 0.0172(12) 0.0165(11) 0.0146(11) -0.0015(9) 0.0000(9) 0.0001(9)
C10 0.0199(12) 0.0177(12) 0.0128(11) -0.0015(9) 0.0016(9) -0.0009(9)
C11 0.0162(12) 0.0187(12) 0.0204(12) -0.0020(10) -0.0001(10) -0.0006(9)
C12 0.0179(12) 0.0215(12) 0.0258(13) -0.0007(10) 0.0005(10) -0.0014(10)
C13 0.0173(13) 0.0409(16) 0.0386(17) -0.0025(13) -0.0016(12) -0.0050(11)

loop_
_atom_type_symbol
_atom_type_description
_atom_type_scat_dispersion_real
_atom_type_scat_dispersion_imag
_atom_type_scat_source
C C 0.0033 0.0016 'International Tables Vol C Tables 4.2.6.8 and 6.1.1.4'
H H 0.0000 0.0000 'International Tables Vol C Tables 4.2.6.8 and 6.1.1.4'
N N 0.0061 0.0033 'International Tables Vol C Tables 4.2.6.8 and 6.1.1.4'
S S 0.1246 0.1234 'International Tables Vol C Tables 4.2.6.8 and 6.1.1.4'

loop_
_geom_angle_atom_site_label_1
_geom_angle_atom_site_label_2
_geom_angle_atom_site_label_3
_geom_angle
C8 S1 C7 87.10(10)
C1 N1 H1N 115.7(16)
C7 N1 C1 128.83(18)
C7 N1 H1N 114.9(16)
C7 N2 N3 111.12(16)
C8 N3 N2 114.61(17)
C2 C1 N1 124.3(2)
C2 C1 C6 119.0(2)
C6 C1 N1 116.75(19)
C1 C2 H2 120.2
C3 C2 C1 119.6(2)
C3 C2 H2 120.2
C2 C3 H3 119.4
C4 C3 C2 121.1(2)
C4 C3 H3 119.4
C3 C4 H4 120.4
C3 C4 C5 119.1(2)
C5 C4 H4 120.4
C4 C5 H5 119.8
C6 C5 C4 120.5(2)
C6 C5 H5 119.8
C1 C6 H6 119.7
C5 C6 C1 120.7(2)
C5 C6 H6 119.7
N1 C7 S1 119.36(15)
N2 C7 S1 114.10(16)
N2 C7 N1 126.53(19)
N3 C8 S1 113.06(17)
N3 C8 C9 124.27(19)
C9 C8 S1 122.67(15)
C8 C9 H9A 108.4
C8 C9 H9B 108.4
C8 C9 C10 115.39(18)
H9A C9 H9B 107.5
C10 C9 H9A 108.4
C10 C9 H9B 108.4
C9 C10 H10A 109.3
C9 C10 H10B 109.3
H10A C10 H10B 107.9
C11 C10 C9 111.76(18)
C11 C10 H10A 109.3
C11 C10 H10B 109.3
C10 C11 H11A 108.8
C10 C11 H11B 108.8
C10 C11 C12 113.92(19)
H11A C11 H11B 107.7
C12 C11 H11A 108.8
C12 C11 H11B 108.8
C11 C12 H12A 109.3
C11 C12 H12B 109.3
H12A C12 H12B 107.9
C13 C12 C11 111.8(2)
C13 C12 H12A 109.3
C13 C12 H12B 109.3
C12 C13 H13A 109.5
C12 C13 H13B 109.5
C12 C13 H13C 109.5
H13A C13 H13B 109.5
H13A C13 H13C 109.5
H13B C13 H13C 109.5

loop_
_geom_bond_atom_site_label_1
_geom_bond_atom_site_label_2
_geom_bond_distance
S1 C7 1.745(2)
S1 C8 1.737(2)
N1 C1 1.400(3)
N1 C7 1.359(3)
N1 H1N 0.85(2)
N2 N3 1.388(2)
N2 C7 1.310(3)
N3 C8 1.295(2)
C1 C2 1.394(3)
C1 C6 1.396(3)
C2 H2 0.9300
C2 C3 1.390(3)
C3 H3 0.9300
C3 C4 1.380(3)
C4 H4 0.9300
C4 C5 1.387(3)
C5 H5 0.9300
C5 C6 1.376(3)
C6 H6 0.9300
C8 C9 1.494(3)
C9 H9A 0.9700
C9 H9B 0.9700
C9 C10 1.521(3)
C10 H10A 0.9700
C10 H10B 0.9700
C10 C11 1.514(3)
C11 H11A 0.9700
C11 H11B 0.9700
C11 C12 1.526(3)
C12 H12A 0.9700
C12 H12B 0.9700
C12 C13 1.523(3)
C13 H13A 0.9600
C13 H13B 0.9600
C13 H13C 0.9600
